data_8101438
loop_
_publ_author_name
'Poje, Nevenka'
'Poje, Mirko'
'Vickovi\'c, Ivan'

_publ_section_title
;
Crystal structure of 5R-(2'S-isopropyl-5'R-methylcyclohex-1'R-yloxy)-
3,7-dimethyl-5,7-dihydro-3H-purine-2,6,8-trione, C~17~H~26~N~4~O~4~
;
_journal_issue 1
_journal_name_full 'Zeitschrift f\"ur Kristallographie - New Crystal Structures'
_journal_page_first 109
_journal_page_last 110
_journal_volume 214
_journal_year 1999
_chemical_formula_analytical 'C17 H26 N4 O4'
_chemical_formula_sum 'C17 H26 N4 O4'
_chemical_formula_weight 350.42
_chemical_melting_point 468
_chemical_name_common
;
(5R)-menthoxy-3,7-dimethyl-isouric acid
  * isouric acid is:  5,7-dihydro-3H-purine-2,6,8-trione
  * menthoxy is:  (2'S-isopropyl-5'R-methylcyclohex-(1'R)-yloxy)-
  * alternative is:  (5R)-1-p-Menth-3-yloxy-
  (cf. Modri\'c & Poje, Acta Cryst. C46 (1990) 1336-1338.)
;
_space_group_IT_number 4
_symmetry_cell_setting monoclinic
_symmetry_space_group_name_Hall 'P 2yb'
_symmetry_space_group_name_H-M 'P 1 21 1'
_cell_angle_alpha 90.00
_cell_angle_beta 99.35(4)
_cell_angle_gamma 90.00
_cell_formula_units_Z 2
_cell_length_a 8.142(3)
_cell_length_b 6.611(2)
_cell_length_c 16.987(4)
_cell_measurement_temperature 293(2)
_cell_volume 902.2(5)
_diffrn_ambient_temperature 293(2)
_exptl_crystal_density_diffrn 1.290
_exptl_crystal_density_meas 1.30
_refine_ls_R_factor_obs 0.0433
_refine_ls_wR_factor_obs 0.0864
_cod_depositor_comments
;
The following automatic conversions were performed:

'_chemical_melting_point' value '468 K' was changed to '468' - the
value should be numeric and without a unit designator.

Automatic conversion script
Id: cif_fix_values 1646 2011-03-28 12:23:43Z adriana 
;
_cod_original_sg_symbol_H-M 'P 21'
_cod_database_code 8101438

loop_
_symmetry_equiv_pos_as_xyz
'x, y, z'
'-x, y+1/2, -z'

loop_
_atom_site_aniso_label
_atom_site_aniso_U_11
_atom_site_aniso_U_22
_atom_site_aniso_U_33
_atom_site_aniso_U_23
_atom_site_aniso_U_13
_atom_site_aniso_U_12
N1 0.053(3) 0.044(2) 0.043(3) -0.010(2) 0.027(4) 0.012(2)
C2 0.036(3) 0.046(2) 0.045(3) -0.002(2) 0.027(4) -0.005(3)
O2 0.076(3) 0.043(2) 0.069(4) -0.002(2) 0.019(4) 0.000(2)
N3 0.044(2) 0.033(2) 0.044(2) -0.003(2) 0.029(3) 0.003(2)
C3 0.067(4) 0.040(2) 0.056(3) 0.003(2) 0.028(4) 0.003(2)
C4 0.054(3) 0.039(2) 0.040(3) -0.006(2) 0.007(4) -0.005(2)
C5 0.063(4) 0.039(2) 0.045(3) 0.002(2) -0.011(4) -0.006(2)
O5 0.055(2) 0.039(1) 0.038(2) -0.014(2) 0.008(2) 0.003(1)
C6 0.065(4) 0.039(2) 0.047(3) -0.003(3) -0.002(4) -0.003(2)
O6 0.067(2) 0.046(1) 0.049(2) 0.009(2) 0.012(3) 0.005(2)
N7 0.045(2) 0.047(2) 0.046(3) -0.005(2) 0.012(3) 0.000(2)
C7 0.059(3) 0.067(3) 0.069(3) 0.009(3) -0.003(4) 0.009(3)
C8 0.048(3) 0.047(2) 0.053(3) -0.009(2) 0.012(4) 0.003(2)
O8 0.066(3) 0.066(2) 0.128(5) -0.015(2) 0.004(4) 0.018(3)
N9 0.058(3) 0.046(2) 0.052(3) -0.011(2) 0.012(3) -0.001(2)
C1' 0.055(4) 0.043(2) 0.036(2) -0.013(2) 0.013(4) 0.000(2)
C2' 0.050(4) 0.054(2) 0.038(3) -0.013(2) 0.013(4) 0.004(2)
C3' 0.060(4) 0.088(3) 0.045(3) -0.010(3) 0.007(4) 0.001(3)
C4' 0.082(4) 0.089(3) 0.044(3) -0.011(4) 0.014(4) -0.016(3)
C5' 0.074(5) 0.071(3) 0.057(3) 0.001(3) 0.022(5) -0.010(3)
C6' 0.057(4) 0.057(2) 0.047(3) 0.000(3) 0.021(4) -0.008(3)
C7' 0.072(4) 0.073(3) 0.052(3) -0.003(3) -0.004(4) 0.002(2)
C8' 0.057(4) 0.105(4) 0.075(4) -0.005(4) 0.013(5) 0.008(4)
C9' 0.084(4) 0.062(3) 0.085(4) 0.009(3) 0.004(5) 0.008(3)
C10' 0.100(7) 0.119(6) 0.079(4) 0.019(5) 0.037(7) -0.040(4)

loop_
_atom_site_label
_atom_site_type_symbol
_atom_site_fract_x
_atom_site_fract_y
_atom_site_fract_z
_atom_site_U_iso_or_equiv
_atom_site_thermal_displace_type
_atom_site_occupancy
_atom_site_calc_flag
_atom_site_refinement_flags
_atom_site_disorder_group
N1 N 0.7820(4) 0.6786(3) 0.0338(3) 0.045(1) Uani 1 d . .
C2 C 0.8675(5) 0.5069(6) 0.0610(3) 0.040(1) Uani 1 d . .
O2 O 0.9923(5) 0.4627(4) 0.0347(2) 0.062(1) Uani 1 d . .
N3 N 0.8071(4) 0.3810(4) 0.1128(3) 0.038(1) Uani 1 d . .
C3 C 0.8832(5) 0.1782(4) 0.1274(3) 0.052(1) Uani 1 d . .
C4 C 0.6585(5) 0.4269(4) 0.1367(3) 0.044(1) Uani 1 d . .
C5 C 0.6032(5) 0.6468(4) 0.1337(3) 0.051(1) Uani 1 d . .
O5 O 0.7104(3) 0.7629(3) 0.1923(2) 0.044(1) Uani 1 d . .
C6 C 0.6354(5) 0.7472(4) 0.0579(3) 0.052(1) Uani 1 d . .
O6 O 0.5543(3) 0.8849(3) 0.0234(2) 0.054(1) Uani 1 d . .
N7 N 0.4398(3) 0.6195(3) 0.1433(3) 0.045(1) Uani 1 d . .
C7 C 0.3029(5) 0.7704(5) 0.1291(3) 0.067(1) Uani 1 d . .
C8 C 0.4116(4) 0.4222(4) 0.1635(3) 0.049(1) Uani 1 d . .
O8 O 0.2806(4) 0.3507(4) 0.1793(3) 0.088(2) Uani 1 d . .
N9 N 0.5572(3) 0.3039(3) 0.1616(3) 0.052(1) Uani 1 d . .
C1' C 0.6926(5) 0.7343(4) 0.2775(3) 0.044(1) Uani 1 d . .
C2' C 0.8699(4) 0.7442(5) 0.3248(3) 0.047(1) Uani 1 d . .
C3' C 0.8540(4) 0.7389(5) 0.4148(3) 0.065(1) Uani 1 d . .
C4' C 0.7506(5) 0.9078(5) 0.4380(3) 0.071(1) Uani 1 d . .
C5' C 0.5725(6) 0.9039(6) 0.3908(3) 0.066(2) Uani 1 d . .
C6' C 0.5849(6) 0.9019(6) 0.3008(3) 0.052(1) Uani 1 d . .
C7' C 0.9924(5) 0.5865(6) 0.3022(3) 0.067(1) Uani 1 d . .
C8' C 1.1740(5) 0.6475(6) 0.3329(3) 0.079(2) Uani 1 d . .
C9' C 0.9624(6) 0.3712(6) 0.3264(3) 0.078(2) Uani 1 d . .
C10' C 0.4741(6) 1.0807(6) 0.4108(4) 0.097(2) Uani 1 d . .
H1 H 0.8269(4) 0.7590(3) -0.0053(3) 0.045(2) Uiso 1 d . .
H31 H 0.8672(5) 0.0936(4) 0.0719(3) 0.052(2) Uiso 1 d . .
H32 H 1.0153(5) 0.1944(4) 0.1503(3) 0.053(2) Uiso 1 d . .
H33 H 0.8226(5) 0.0971(4) 0.1712(3) 0.053(2) Uiso 1 d . .
H71 H 0.3345(5) 0.9006(5) 0.1677(3) 0.067(2) Uiso 1 d . .
H72 H 0.2865(5) 0.8175(5) 0.0674(3) 0.070(2) Uiso 1 d . .
H73 H 0.1889(5) 0.7019(5) 0.1424(3) 0.070(2) Uiso 1 d . .
H1' H 0.6373(5) 0.5884(4) 0.2859(3) 0.043(2) Uiso 1 d . .
H2' H 0.9196(4) 0.8935(5) 0.3135(3) 0.050(2) Uiso 1 d . .
H3'1 H 0.9773(4) 0.7493(5) 0.4515(3) 0.057(2) Uiso 1 d . .
H3'2 H 0.7967(4) 0.5951(5) 0.4276(3) 0.057(2) Uiso 1 d . .
H4'1 H 0.8086(5) 1.0503(5) 0.4267(3) 0.071(2) Uiso 1 d . .
H4'2 H 0.7429(5) 0.8962(5) 0.5006(3) 0.065(2) Uiso 1 d . .
H5' H 0.5110(6) 0.7652(6) 0.4055(3) 0.066(3) Uiso 1 d . .
H6'1 H 0.4607(6) 0.8844(6) 0.2672(3) 0.052(2) Uiso 1 d . .
H6'2 H 0.6366(6) 1.0465(6) 0.2847(3) 0.049(2) Uiso 1 d . .
H7' H 0.9778(5) 0.5871(6) 0.2370(3) 0.067(2) Uiso 1 d . .
H8'1 H 1.1949(5) 0.8022(6) 0.3143(3) 0.078(3) Uiso 1 d . .
H8'2 H 1.2577(5) 0.5448(6) 0.3076(3) 0.078(3) Uiso 1 d . .
H8'3 H 1.1984(5) 0.6374(6) 0.3976(3) 0.079(3) Uiso 1 d . .
H9'1 H 1.0541(6) 0.2730(6) 0.3061(3) 0.078(3) Uiso 1 d . .
H9'2 H 0.8381(6) 0.3219(6) 0.2976(3) 0.077(3) Uiso 1 d . .
H9'3 H 0.9709(6) 0.3622(6) 0.3913(3) 0.077(3) Uiso 1 d . .
H10'1 H 0.3493(6) 1.0721(6) 0.3763(4) 0.097(4) Uiso 1 d . .
H10'2 H 0.5341(6) 1.2211(6) 0.3971(4) 0.096(4) Uiso 1 d . .
H10'3 H 0.4668(6) 1.0788(6) 0.4743(4) 0.096(4) Uiso 1 d . .

loop_
_geom_bond_atom_site_label_1
_geom_bond_atom_site_label_2
_geom_bond_distance
_geom_bond_site_symmetry_2
_geom_bond_publ_flag
N1 C2 1.372(5) . no
N1 C6 1.399(6) . no
C2 O2 1.210(6) . no
C2 N3 1.360(6) . no
N3 C3 1.481(4) . no
N3 C4 1.371(6) . yes
C4 C5 1.520(4) . no
C4 N9 1.278(5) . yes
C5 O5 1.435(5) . no
C5 C6 1.509(7) . no
C5 N7 1.378(5) . no
O5 C1' 1.490(6) . no
C6 O6 1.218(4) . no
N7 C7 1.486(4) . no
N7 C8 1.377(4) . no
C8 O8 1.235(5) . yes
C8 N9 1.425(4) . yes
C1' C2' 1.535(5) . no
C1' C6' 1.505(6) . no
C2' C3' 1.556(7) . no
C2' C7' 1.534(6) . no
C3' C4' 1.490(5) . no
C4' C5' 1.539(6) . no
C5' C6' 1.549(7) . no
C5' C10' 1.487(7) . no
C7' C8' 1.540(6) . no
C7' C9' 1.512(6) . no
N1 H1 0.968(6) . no
C3 H31 1.086(6) . no
C3 H32 1.088(6) . no
C3 H33 1.097(7) . no
C7 H71 1.087(6) . no
C7 H72 1.081(7) . no
C7 H73 1.089(6) . no
C1' H1' 1.084(4) . no
C2' H2' 1.095(5) . no
C3' H3'1 1.095(5) . no
C3' H3'2 1.096(5) . no
C4' H4'1 1.085(5) . no
C4' H4'2 1.078(7) . no
C5' H5' 1.093(6) . no
C6' H6'1 1.084(6) . no
C6' H6'2 1.097(6) . no
C7' H7' 1.095(7) . no
C8' H8'1 1.092(6) . no
C8' H8'2 1.098(6) . no
C8' H8'3 1.087(7) . no
C9' H9'1 1.087(7) . no
C9' H9'2 1.100(6) . no
C9' H9'3 1.095(7) . no
C10' H10'1 1.089(7) . no
C10' H10'2 1.091(6) . no
C10' H10'3 1.094(9) . no

loop_
_cod_related_entry_id
_cod_related_entry_database
_cod_related_entry_code
1 ChemSpider 21183543
